data_7051410
_journal_name_full 'New Journal of Chemistry'
_journal_paper_doi 10.1039/a809433k
_journal_year 1999
_chemical_formula_sum 'C40 H32 F24 N4 P4'
_chemical_formula_weight 1148.58
_space_group_IT_number 33
_symmetry_cell_setting orthorhombic
_symmetry_space_group_name_Hall 'P 2c -2n'
_symmetry_space_group_name_H-M 'P n a 21'
_cell_angle_alpha 90.00
_cell_angle_beta 90.00
_cell_angle_gamma 90.00
_cell_formula_units_Z 4
_cell_length_a 15.109(2)
_cell_length_b 24.2235(15)
_cell_length_c 12.5179(12)
_cell_measurement_temperature 193(2)
_cell_volume 4581.3(8)
_diffrn_ambient_temperature 193(2)
_exptl_crystal_density_diffrn 1.665
_refine_ls_R_factor_obs 0.0730
_refine_ls_wR_factor_obs 0.1844
_cod_depositor_comments
;
The following automatic conversions were performed:
'_symmetry_cell_setting' value 'Orthorhombic' changed to 'orthorhombic'
according to '/home/saulius/struct/CIF-dictionaries/cif_core.dic'
dictionary named 'cif_core.dic' version 2.4.1 from 2010-06-29.

Automatic conversion script
Id: cif_fix_enum 1527 2010-12-29 10:47:43Z saulius 
;
_cod_database_code 7051410

loop_
_symmetry_equiv_pos_as_xyz
'x, y, z'
'-x, -y, z+1/2'
'x+1/2, -y+1/2, z'
'-x+1/2, y+1/2, z+1/2'

loop_
_atom_site_aniso_label
_atom_site_aniso_U_11
_atom_site_aniso_U_22
_atom_site_aniso_U_33
_atom_site_aniso_U_23
_atom_site_aniso_U_13
_atom_site_aniso_U_12
N1 0.084(7) 0.046(5) 0.063(7) -0.006(5) -0.006(6) 0.018(5)
C2 0.065(7) 0.066(7) 0.063(7) 0.005(7) 0.009(6) 0.007(6)
C3 0.060(7) 0.055(7) 0.051(7) -0.001(6) -0.005(6) 0.007(5)
C4 0.047(6) 0.048(6) 0.036(5) -0.005(5) -0.009(5) 0.008(5)
C5 0.053(7) 0.073(8) 0.109(12) -0.002(9) 0.006(8) 0.008(6)
C6 0.074(9) 0.056(8) 0.101(12) 0.011(8) 0.009(8) 0.018(7)
C7 0.044(6) 0.052(6) 0.030(5) -0.003(5) -0.008(4) -0.001(5)
C8 0.047(6) 0.047(6) 0.071(8) -0.010(6) 0.006(6) -0.005(5)
C9 0.059(7) 0.059(7) 0.067(8) -0.008(6) -0.007(6) 0.016(6)
N10 0.056(6) 0.064(6) 0.035(5) -0.012(4) -0.001(4) -0.007(5)
C11 0.059(7) 0.080(8) 0.047(7) -0.007(6) 0.016(6) 0.005(6)
C12 0.059(7) 0.063(8) 0.050(7) -0.003(6) 0.007(6) 0.006(6)
C13 0.100(10) 0.066(7) 0.033(6) 0.006(6) 0.013(6) -0.014(7)
C14 0.062(7) 0.050(6) 0.042(6) 0.008(5) 0.013(5) -0.008(5)
C15 0.075(8) 0.057(7) 0.048(7) 0.019(6) 0.002(6) 0.003(6)
C16 0.072(8) 0.039(6) 0.053(8) 0.019(5) 0.012(6) 0.004(5)
C17 0.049(6) 0.032(5) 0.058(7) 0.011(5) 0.006(5) -0.013(4)
C18 0.052(7) 0.080(8) 0.051(7) -0.014(7) 0.001(6) -0.003(6)
C19 0.056(7) 0.076(8) 0.069(9) -0.019(7) 0.019(7) 0.004(6)
C20 0.058(6) 0.029(5) 0.049(6) 0.009(5) 0.012(5) -0.001(4)
N21 0.048(5) 0.032(4) 0.041(5) 0.004(4) 0.003(4) 0.005(4)
C22 0.047(6) 0.043(5) 0.045(6) 0.007(5) 0.000(5) 0.004(4)
C23 0.043(5) 0.036(5) 0.036(5) 0.003(4) -0.002(4) 0.004(4)
C24 0.055(6) 0.050(6) 0.050(7) 0.007(5) -0.006(5) -0.006(5)
C25 0.049(6) 0.064(7) 0.058(7) 0.022(6) -0.011(6) -0.014(5)
C26 0.046(6) 0.038(5) 0.051(6) 0.013(5) -0.001(5) -0.005(4)
C27 0.058(6) 0.056(6) 0.040(6) 0.010(5) -0.001(5) -0.014(5)
N28 0.060(6) 0.040(5) 0.042(5) 0.019(4) -0.008(4) -0.001(4)
C29 0.051(6) 0.037(5) 0.046(6) 0.010(5) 0.002(5) -0.005(4)
C30 0.047(6) 0.042(5) 0.035(5) 0.002(5) 0.004(5) -0.001(5)
C31 0.059(6) 0.043(6) 0.043(6) -0.003(5) -0.008(5) 0.007(5)
C32 0.039(5) 0.049(6) 0.055(7) -0.008(5) 0.002(5) 0.002(5)
C33 0.050(6) 0.034(5) 0.041(6) -0.013(5) 0.004(5) 0.001(4)
C34 0.047(6) 0.033(5) 0.049(6) -0.010(5) 0.005(5) 0.003(4)
C35 0.045(5) 0.034(5) 0.037(5) -0.004(4) 0.002(4) 0.010(4)
C36 0.048(5) 0.039(5) 0.027(5) -0.006(4) 0.005(4) -0.001(4)
C37 0.082(8) 0.051(6) 0.050(7) 0.031(6) -0.008(6) -0.006(6)
C38 0.064(7) 0.026(5) 0.056(7) 0.020(5) 0.000(6) -0.003(5)
C39 0.075(9) 0.063(7) 0.062(8) 0.014(7) -0.005(7) -0.025(6)
C40 0.083(9) 0.056(7) 0.076(9) 0.014(7) -0.007(8) -0.038(7)
C41 0.075(8) 0.025(5) 0.087(9) 0.006(6) -0.018(7) 0.005(5)
C42 0.075(9) 0.058(7) 0.086(10) -0.001(8) -0.003(8) 0.015(7)
C43 0.074(9) 0.036(6) 0.085(10) 0.007(6) -0.022(8) -0.001(6)
C44 0.103(11) 0.039(6) 0.091(10) 0.006(7) -0.006(9) 0.000(7)
P10 0.062(2) 0.0390(14) 0.052(2) -0.0081(14) -0.0061(15) -0.0002(12)
F11 0.090(5) 0.046(4) 0.138(8) -0.022(4) -0.026(5) -0.012(3)
F12 0.078(5) 0.107(6) 0.067(5) -0.022(5) -0.006(4) 0.037(4)
F13 0.072(5) 0.124(7) 0.067(5) 0.036(5) -0.012(4) -0.024(4)
F14 0.066(4) 0.072(4) 0.097(6) -0.019(5) -0.015(4) 0.002(3)
F15 0.099(6) 0.190(11) 0.050(5) 0.010(6) -0.007(4) 0.037(7)
F16 0.133(7) 0.052(5) 0.218(13) -0.057(6) -0.109(8) 0.020(5)
P20 0.065(2) 0.060(2) 0.048(2) -0.0152(14) 0.0051(15) 0.0073(14)
F21 0.095(7) 0.152(10) 0.147(10) -0.048(8) 0.018(7) 0.046(6)
F22 0.137(8) 0.137(8) 0.092(7) 0.035(6) 0.042(6) 0.068(7)
F23 0.096(7) 0.186(11) 0.175(11) -0.132(10) 0.061(7) -0.068(7)
F24 0.245(15) 0.138(9) 0.060(6) 0.021(6) 0.065(8) 0.026(9)
F25 0.132(8) 0.094(7) 0.208(13) -0.091(8) 0.064(9) -0.038(6)
F26 0.090(5) 0.102(6) 0.089(6) -0.027(5) -0.017(5) 0.036(5)
P30 0.086(2) 0.082(2) 0.077(2) -0.035(2) 0.013(2) -0.006(2)
F31 0.193(12) 0.091(7) 0.245(18) -0.073(10) -0.059(12) 0.031(7)
F32 0.188(13) 0.240(17) 0.085(8) -0.025(9) 0.045(9) 0.006(12)
F33 0.076(7) 0.255(18) 0.259(19) -0.025(15) 0.024(10) -0.012(8)
F34 0.128(8) 0.179(11) 0.082(7) 0.005(7) -0.007(6) 0.002(8)
F35 0.088(5) 0.101(6) 0.128(9) 0.015(6) 0.003(6) -0.002(5)
F36 0.182(11) 0.090(7) 0.192(14) -0.049(8) 0.000(10) -0.051(7)
P40 0.059(2) 0.0451(14) 0.050(2) -0.0024(14) 0.0069(14) -0.0116(13)
F42 0.253(24) 0.138(15) 0.031(7) -0.020(9) -0.029(11) 0.072(16)
F43 0.075(9) 0.072(9) 0.178(18) 0.070(11) 0.000(10) -0.036(7)
F44 0.157(16) 0.174(19) 0.065(10) -0.085(12) -0.061(11) 0.096(16)
F45 0.056(6) 0.072(8) 0.173(16) 0.072(10) 0.013(8) -0.011(5)
F46 0.070(5) 0.105(6) 0.126(8) 0.028(6) 0.007(5) 0.021(4)

loop_
_atom_site_label
_atom_site_type_symbol
_atom_site_fract_x
_atom_site_fract_y
_atom_site_fract_z
_atom_site_U_iso_or_equiv
_atom_site_thermal_displace_type
_atom_site_occupancy
_atom_site_calc_flag
_atom_site_refinement_flags
_atom_site_disorder_group
N1 N 0.6228(7) 0.6272(4) 0.2040(9) 0.065(3) Uani 1 d . .
C2 C 0.5535(8) 0.6591(5) 0.1881(11) 0.064(3) Uani 1 d . .
H2A H 0.4969(8) 0.6481(5) 0.2135(11) 0.077 Uiso 1 calc R .
C3 C 0.5631(8) 0.7082(5) 0.1348(10) 0.056(3) Uani 1 d . .
H3A H 0.5129(8) 0.7307(5) 0.1214(10) 0.067 Uiso 1 calc R .
C4 C 0.6452(7) 0.7249(4) 0.1009(8) 0.044(2) Uani 1 d . .
C5 C 0.7151(8) 0.6888(6) 0.1092(14) 0.078(4) Uani 1 d . .
H5A H 0.7710(8) 0.6972(6) 0.0788(14) 0.094 Uiso 1 calc R .
C6 C 0.7015(10) 0.6402(5) 0.1627(13) 0.077(4) Uani 1 d . .
H6A H 0.7494(10) 0.6150(5) 0.1706(13) 0.092 Uiso 1 calc R .
C7 C 0.6608(7) 0.7801(4) 0.0521(8) 0.042(2) Uani 1 d . .
C8 C 0.5980(7) 0.8228(4) 0.0686(10) 0.055(3) Uani 1 d . .
H8A H 0.5453(7) 0.8163(4) 0.1081(10) 0.066 Uiso 1 calc R .
C9 C 0.6156(8) 0.8737(5) 0.0261(11) 0.062(3) Uani 1 d . .
H9A H 0.5734(8) 0.9024(5) 0.0355(11) 0.074 Uiso 1 calc R .
N10 N 0.6878(6) 0.8843(4) -0.0267(7) 0.051(2) Uani 1 d . .
C11 C 0.7480(8) 0.8451(6) -0.0440(10) 0.062(3) Uani 1 d . .
H11A H 0.8003(8) 0.8537(6) -0.0827(10) 0.074 Uiso 1 calc R .
C12 C 0.7352(8) 0.7915(5) -0.0059(10) 0.057(3) Uani 1 d . .
H12A H 0.7775(8) 0.7634(5) -0.0200(10) 0.069 Uiso 1 calc R .
C13 C 0.7063(10) 0.9424(5) -0.0623(9) 0.066(3) Uani 1 d . .
H13A H 0.6569(10) 0.9566(5) -0.1065(9) 0.080 Uiso 1 calc R .
H13B H 0.7614(10) 0.9440(5) -0.1049(9) 0.080 Uiso 1 calc R .
C14 C 0.7160(8) 0.9771(4) 0.0411(9) 0.051(3) Uani 1 d . .
C15 C 0.6541(9) 1.0146(5) 0.0717(10) 0.060(3) Uani 1 d . .
H15A H 0.6078(9) 1.0240(5) 0.0236(10) 0.072 Uiso 1 calc R .
C16 C 0.6569(8) 1.0389(4) 0.1702(9) 0.055(3) Uani 1 d . .
H16A H 0.6127(8) 1.0648(4) 0.1903(9) 0.066 Uiso 1 calc R .
C17 C 0.7237(7) 1.0260(4) 0.2398(9) 0.047(3) Uani 1 d . .
C18 C 0.7908(8) 0.9909(5) 0.2055(10) 0.061(3) Uani 1 d . .
H18A H 0.8397(8) 0.9835(5) 0.2510(10) 0.073 Uiso 1 calc R .
C19 C 0.7869(8) 0.9671(5) 0.1070(11) 0.067(3) Uani 1 d . .
H19A H 0.8334(8) 0.9436(5) 0.0838(11) 0.080 Uiso 1 calc R .
C20 C 0.7214(7) 1.0433(4) 0.3571(9) 0.045(2) Uani 1 d . .
H20A H 0.7782(7) 1.0607(4) 0.3779(9) 0.055 Uiso 1 calc R .
H20B H 0.6730(7) 1.0701(4) 0.3697(9) 0.055 Uiso 1 calc R .
N21 N 0.7060(5) 0.9912(3) 0.4211(7) 0.040(2) Uani 1 d . .
C22 C 0.6310(7) 0.9636(4) 0.4007(9) 0.045(2) Uani 1 d . .
H22A H 0.5899(7) 0.9778(4) 0.3503(9) 0.054 Uiso 1 calc R .
C23 C 0.6131(6) 0.9140(4) 0.4536(8) 0.038(2) Uani 1 d . .
C24 C 0.5352(7) 0.8823(4) 0.4321(9) 0.052(3) Uani 1 d . .
H24A H 0.4922(7) 0.8961(4) 0.3836(9) 0.062 Uiso 1 calc R .
C25 C 0.5226(7) 0.8333(5) 0.4797(10) 0.057(3) Uani 1 d . .
H25A H 0.4696(7) 0.8132(5) 0.4669(10) 0.069 Uiso 1 calc R .
C26 C 0.5879(7) 0.8115(4) 0.5489(9) 0.045(2) Uani 1 d . .
C27 C 0.5796(8) 0.7594(5) 0.5942(9) 0.051(3) Uani 1 d . .
H27A H 0.5277(8) 0.7382(5) 0.5818(9) 0.061 Uiso 1 calc R .
N28 N 0.6442(6) 0.7388(3) 0.6549(7) 0.047(2) Uani 1 d . .
C29 C 0.7169(7) 0.7689(4) 0.6845(9) 0.045(2) Uani 1 d . .
H29A H 0.7588(7) 0.7538(4) 0.7330(9) 0.054 Uiso 1 calc R .
C30 C 0.7291(7) 0.8214(4) 0.6433(8) 0.041(2) Uani 1 d . .
C31 C 0.8048(7) 0.8539(4) 0.6699(8) 0.048(3) Uani 1 d . .
H31A H 0.8466(7) 0.8408(4) 0.7205(8) 0.058 Uiso 1 calc R .
C32 C 0.8168(7) 0.9053(4) 0.6207(9) 0.047(3) Uani 1 d . .
H32A H 0.8673(7) 0.9270(4) 0.6373(9) 0.057 Uiso 1 calc R .
C33 C 0.7534(6) 0.9247(4) 0.5462(8) 0.042(2) Uani 1 d . .
C34 C 0.7660(7) 0.9741(4) 0.4901(9) 0.043(2) Uani 1 d . .
H34A H 0.8179(7) 0.9953(4) 0.5018(9) 0.051 Uiso 1 calc R .
C35 C 0.6763(6) 0.8940(4) 0.5243(8) 0.039(2) Uani 1 d . .
C36 C 0.6643(6) 0.8421(4) 0.5741(7) 0.038(2) Uani 1 d . .
C37 C 0.6366(9) 0.6796(4) 0.6914(10) 0.061(3) Uani 1 d . .
H37A H 0.5822(9) 0.6744(4) 0.7342(10) 0.073 Uiso 1 calc R .
H37B H 0.6883(9) 0.6693(4) 0.7357(10) 0.073 Uiso 1 calc R .
C38 C 0.6333(8) 0.6444(4) 0.5904(9) 0.049(3) Uani 1 d . .
C39 C 0.5543(9) 0.6253(5) 0.5522(11) 0.066(3) Uani 1 d . .
H39A H 0.5024(9) 0.6296(5) 0.5942(11) 0.080 Uiso 1 calc R .
C40 C 0.5484(10) 0.6002(5) 0.4547(12) 0.072(4) Uani 1 d . .
H40A H 0.4933(10) 0.5858(5) 0.4311(12) 0.086 Uiso 1 calc R .
C41 C 0.6213(9) 0.5956(4) 0.3913(12) 0.062(3) Uani 1 d . .
C42 C 0.7031(9) 0.6141(5) 0.4305(13) 0.073(4) Uani 1 d . .
H42A H 0.7551(9) 0.6104(5) 0.3883(13) 0.088 Uiso 1 calc R .
C43 C 0.7078(9) 0.6380(4) 0.5311(12) 0.065(4) Uani 1 d . .
H43A H 0.7632(9) 0.6500(4) 0.5585(12) 0.078 Uiso 1 calc R .
C44 C 0.6132(11) 0.5767(5) 0.2766(13) 0.077(4) Uani 1 d . .
H44A H 0.5549(11) 0.5591(5) 0.2649(13) 0.093 Uiso 1 calc R .
H44B H 0.6600(11) 0.5494(5) 0.2601(13) 0.093 Uiso 1 calc R .
P10 P 0.4282(2) 0.80423(11) -0.1616(3) 0.0508(7) Uani 1 d . .
F11 F 0.4508(5) 0.8649(3) -0.1249(8) 0.091(3) Uani 1 d . .
F12 F 0.5311(5) 0.7910(3) -0.1668(7) 0.084(2) Uani 1 d . .
F13 F 0.4283(5) 0.7856(4) -0.0410(7) 0.088(3) Uani 1 d . .
F14 F 0.3247(4) 0.8181(3) -0.1541(7) 0.078(2) Uani 1 d . .
F15 F 0.4270(6) 0.8234(5) -0.2801(7) 0.113(4) Uani 1 d . .
F16 F 0.4051(7) 0.7439(3) -0.1954(10) 0.134(5) Uani 1 d . .
P20 P 0.5913(2) 1.03751(13) 0.6937(3) 0.0578(8) Uani 1 d . .
F21 F 0.6881(7) 1.0108(5) 0.7054(11) 0.131(4) Uani 1 d . .
F22 F 0.5612(7) 1.0093(5) 0.8041(8) 0.122(4) Uani 1 d . .
F23 F 0.6233(6) 1.0863(5) 0.7623(10) 0.152(6) Uani 1 d . .
F24 F 0.6230(10) 1.0619(5) 0.5916(7) 0.148(5) Uani 1 d . .
F25 F 0.5649(7) 0.9841(4) 0.6390(12) 0.145(5) Uani 1 d . .
F26 F 0.4967(5) 1.0608(4) 0.6922(7) 0.094(3) Uani 1 d . .
P30 P 0.8367(3) 0.7836(2) 0.3409(4) 0.0816(11) Uani 1 d . .
F31 F 0.8409(9) 0.8466(4) 0.3709(15) 0.176(7) Uani 1 d . .
F32 F 0.8290(10) 0.7692(7) 0.4633(10) 0.171(6) Uani 1 d . .
F33 F 0.7359(7) 0.7878(7) 0.3322(18) 0.197(7) Uani 1 d . .
F34 F 0.8462(8) 0.7953(6) 0.2219(9) 0.130(4) Uani 1 d . .
F35 F 0.9393(5) 0.7814(4) 0.3545(10) 0.106(3) Uani 1 d . .
F36 F 0.8352(9) 0.7203(4) 0.3203(13) 0.155(5) Uani 1 d . .
P40 P 1.0035(2) 0.92404(11) -0.0875(3) 0.0514(7) Uani 1 d . .
F41 F 0.9165(5) 0.9591(3) -0.1051(7) 0.084(2) Uiso 1 d . .
F42 F 1.0155(17) 0.9500(9) 0.0305(11) 0.141(8) Uani 0.65 d P 1
F43 F 0.9485(9) 0.8779(6) -0.0230(19) 0.109(6) Uani 0.65 d P 1
F44 F 0.9837(14) 0.8964(10) -0.1937(13) 0.132(9) Uani 0.65 d P 1
F45 F 1.0534(7) 0.9761(6) -0.1312(16) 0.100(6) Uani 0.65 d P 1
F46 F 1.0904(5) 0.8894(4) -0.0729(9) 0.100(3) Uani 1 d . .
F42' F 1.0436(24) 0.9697(17) -0.0259(40) 0.126(12) Uiso 0.35 d P 2
F43' F 0.9678(22) 0.9034(15) 0.0129(27) 0.091(9) Uiso 0.35 d P 2
F44' F 0.9580(22) 0.8725(13) -0.1392(33) 0.097(10) Uiso 0.35 d P 2
F45' F 1.0547(22) 0.9385(16) -0.1917(28) 0.116(10) Uiso 0.35 d P 2

loop_
_geom_bond_atom_site_label_1
_geom_bond_atom_site_label_2
_geom_bond_distance
_geom_bond_site_symmetry_2
_geom_bond_publ_flag
N1 C2 1.317(15) . ?
N1 C6 1.33(2) . ?
N1 C44 1.53(2) . ?
C2 C3 1.37(2) . ?
C3 C4 1.37(2) . ?
C4 C5 1.37(2) . ?
C4 C7 1.490(14) . ?
C5 C6 1.37(2) . ?
C7 C12 1.37(2) . ?
C7 C8 1.418(15) . ?
C8 C9 1.37(2) . ?
C9 N10 1.302(15) . ?
N10 C11 1.332(15) . ?
N10 C13 1.503(15) . ?
C11 C12 1.40(2) . ?
C13 C14 1.55(2) . ?
C14 C15 1.36(2) . ?
C14 C19 1.37(2) . ?
C15 C16 1.37(2) . ?
C16 C17 1.37(2) . ?
C17 C18 1.39(2) . ?
C17 C20 1.53(2) . ?
C18 C19 1.36(2) . ?
C20 N21 1.513(12) . ?
N21 C34 1.319(13) . ?
N21 C22 1.340(12) . ?
C22 C23 1.399(13) . ?
C23 C35 1.388(13) . ?
C23 C24 1.429(14) . ?
C24 C25 1.341(15) . ?
C25 C26 1.416(15) . ?
C26 C27 1.391(14) . ?
C26 C36 1.407(14) . ?
C27 N28 1.333(14) . ?
N28 C29 1.369(13) . ?
N28 C37 1.508(13) . ?
C29 C30 1.386(14) . ?
C30 C36 1.400(14) . ?
C30 C31 1.428(15) . ?
C31 C32 1.400(15) . ?
C32 C33 1.418(15) . ?
C33 C34 1.399(14) . ?
C33 C35 1.410(14) . ?
C35 C36 1.415(13) . ?
C37 C38 1.53(2) . ?
C38 C43 1.36(2) . ?
C38 C39 1.37(2) . ?
C39 C40 1.37(2) . ?
C40 C41 1.36(2) . ?
C41 C42 1.40(2) . ?
C41 C44 1.51(2) . ?
C42 C43 1.39(2) . ?
P10 F15 1.555(9) . ?
P10 F16 1.560(8) . ?
P10 F13 1.575(8) . ?
P10 F11 1.578(7) . ?
P10 F12 1.589(7) . ?
P10 F14 1.601(7) . ?
P20 F24 1.487(9) . ?
P20 F25 1.517(9) . ?
P20 F26 1.537(8) . ?
P20 F23 1.538(9) . ?
P20 F21 1.605(10) . ?
P20 F22 1.608(10) . ?
P30 F34 1.524(12) . ?
P30 F33 1.530(12) . ?
P30 F36 1.556(10) . ?
P30 F35 1.561(9) . ?
P30 F31 1.573(11) . ?
P30 F32 1.576(14) . ?
P40 F43' 1.46(3) . ?
P40 F42' 1.48(4) . ?
P40 F44 1.517(11) . ?
P40 F45' 1.56(3) . ?
P40 F44' 1.57(3) . ?
P40 F45 1.567(10) . ?
P40 F46 1.568(8) . ?
P40 F41 1.580(8) . ?
P40 F43 1.610(12) . ?
P40 F42 1.616(13) . ?
